data_4083679
loop_
_publ_author_name
'Pi, Chengfu'
'Zhang, Zhengxing'
'Pang, Zhen'
'Zhang, Jie'
'Luo, Jun'
'Chen, Zhenxia'
'Weng, Linhong'
'Zhou, Xigeng'

_publ_section_title
;
 Multiple N&#x2212;H Bond Activation:&#x00A0; Synthesis and Reactivity of
 Functionalized Primary Amido Ytterbium Complexes
;
_journal_issue 8
_journal_name_full Organometallics
_journal_page_first 1934
_journal_paper_doi 10.1021/om061094+
_journal_volume 26
_journal_year 2007
_chemical_formula_sum 'C30 H41 N4 Yb'
_chemical_formula_weight 630.71
_chemical_name_systematic
; 
 ? 
;
_space_group_IT_number 56
_symmetry_cell_setting orthorhombic
_symmetry_space_group_name_Hall '-P 2ab 2ac'
_symmetry_space_group_name_H-M 'P c c n'
_atom_sites_solution_hydrogens geom
_atom_sites_solution_primary direct
_atom_sites_solution_secondary difmap
_audit_creation_method SHELXL-97
_cell_angle_alpha 90.00
_cell_angle_beta 90.00
_cell_angle_gamma 90.00
_cell_formula_units_Z 8
_cell_length_a 16.007(5)
_cell_length_b 32.816(9)
_cell_length_c 10.753(3)
_cell_measurement_reflns_used 922
_cell_measurement_temperature 293(2)
_cell_measurement_theta_max 24.998
_cell_measurement_theta_min 3.556
_cell_volume 5648(3)
_computing_cell_refinement 'Bruker SMART'
_computing_data_collection 'Bruker SMART'
_computing_data_reduction 'Bruker SHELXTL'
_computing_molecular_graphics 'Bruker SHELXTL'
_computing_publication_material 'Bruker SHELXTL'
_computing_structure_refinement 'SHELXL-97 (Sheldrick, 1997)'
_computing_structure_solution 'SHELXS-97 (Sheldrick, 1990)'
_diffrn_ambient_temperature 293(2)
_diffrn_measured_fraction_theta_full 0.999
_diffrn_measured_fraction_theta_max 0.999
_diffrn_measurement_device_type 'CCD area detector'
_diffrn_measurement_method 'phi and omega scans'
_diffrn_radiation_monochromator graphite
_diffrn_radiation_source 'fine-focus sealed tube'
_diffrn_radiation_type MoK\a
_diffrn_radiation_wavelength 0.71073
_diffrn_reflns_av_R_equivalents 0.0383
_diffrn_reflns_av_sigmaI/netI 0.0364
_diffrn_reflns_limit_h_max 19
_diffrn_reflns_limit_h_min -19
_diffrn_reflns_limit_k_max 40
_diffrn_reflns_limit_k_min -30
_diffrn_reflns_limit_l_max 13
_diffrn_reflns_limit_l_min -12
_diffrn_reflns_number 24643
_diffrn_reflns_theta_full 26.01
_diffrn_reflns_theta_max 26.01
_diffrn_reflns_theta_min 1.24
_diffrn_standards_decay_% 5.13
_exptl_absorpt_coefficient_mu 3.335
_exptl_absorpt_correction_T_max 0.7315
_exptl_absorpt_correction_T_min 0.5551
_exptl_absorpt_correction_type multi-scan
_exptl_absorpt_process_details sadabs
_exptl_crystal_density_diffrn 1.483
_exptl_crystal_density_method 'not measured'
_exptl_crystal_F_000 2552
_exptl_crystal_size_max 0.20
_exptl_crystal_size_mid 0.10
_exptl_crystal_size_min 0.10
_refine_diff_density_max 1.541
_refine_diff_density_min -0.550
_refine_diff_density_rms 0.085
_refine_ls_extinction_method none
_refine_ls_goodness_of_fit_ref 1.098
_refine_ls_hydrogen_treatment constr
_refine_ls_matrix_type full
_refine_ls_number_parameters 316
_refine_ls_number_reflns 5556
_refine_ls_number_restraints 0
_refine_ls_restrained_S_all 1.098
_refine_ls_R_factor_all 0.0495
_refine_ls_R_factor_gt 0.0311
_refine_ls_shift/su_max 0.002
_refine_ls_shift/su_mean 0.000
_refine_ls_structure_factor_coef Fsqd
_refine_ls_weighting_details 'calc w=1/[\s^2^(Fo^2^)+(0.0325P)^2^+0.0000P] where P=(Fo^2^+2Fc^2^)/3'
_refine_ls_weighting_scheme calc
_refine_ls_wR_factor_gt 0.0710
_refine_ls_wR_factor_ref 0.0768
_reflns_number_gt 4153
_reflns_number_total 5556
_reflns_threshold_expression >2sigma(I)
_cod_data_source_file om061094%2Bsi20061201_101225.cif
_cod_data_source_block f60424a
_cod_depositor_comments
;
The following automatic conversions were performed:

'_symmetry_cell_setting' value 'Orthorhombic' changed to
'orthorhombic' according to
/usr/data/users/saulius/automatic-downloads/retrospective/ACS/lib/dictionaries/cif_core.dic
dictionary named 'cif_core.dic' version 2.4.2 from 2011-04-26.

Automatic conversion script
Id: cif_fix_values 2281 2013-09-26 08:29:07Z andrius 
;
_cod_original_cell_volume 5649(3)
_cod_original_sg_symbol_H-M Pccn
_cod_database_code 4083679

loop_
_symmetry_equiv_pos_as_xyz
'x, y, z'
'-x+1/2, -y+1/2, z'
'-x, y+1/2, -z+1/2'
'x+1/2, -y, -z+1/2'
'-x, -y, -z'
'x-1/2, y-1/2, -z'
'x, -y-1/2, z-1/2'
'-x-1/2, y, z-1/2'

loop_
_atom_site_label
_atom_site_type_symbol
_atom_site_fract_x
_atom_site_fract_y
_atom_site_fract_z
_atom_site_U_iso_or_equiv
_atom_site_adp_type
_atom_site_occupancy
_atom_site_symmetry_multiplicity
_atom_site_calc_flag
_atom_site_refinement_flags
Yb1 Yb 0.576785(12) 0.335979(5) 0.230500(18) 0.03344(8) Uani 1 1 d .
N1 N 0.5032(2) 0.38470(11) 0.3567(3) 0.0346(9) Uani 1 1 d .
N2 N 0.3787(2) 0.41623(11) 0.2836(3) 0.0422(10) Uani 1 1 d .
H2B H 0.3580 0.4218 0.3554 0.051 Uiso 1 1 calc R
N3 N 0.4498(2) 0.36294(11) 0.1769(4) 0.0377(9) Uani 1 1 d .
N4 N 0.5422(3) 0.30676(12) 0.0229(4) 0.0520(11) Uani 1 1 d .
H4B H 0.5900 0.3038 -0.0203 0.062 Uiso 1 1 calc R
H4C H 0.5205 0.2817 0.0343 0.062 Uiso 1 1 calc R
C1 C 0.6652(4) 0.38258(19) 0.0783(5) 0.0620(17) Uani 1 1 d .
H1A H 0.6447 0.3945 0.0005 0.074 Uiso 1 1 calc R
C2 C 0.6672(3) 0.40194(17) 0.1911(6) 0.0549(14) Uani 1 1 d .
H2A H 0.6485 0.4299 0.2063 0.066 Uiso 1 1 calc R
C3 C 0.7138(3) 0.37881(18) 0.2726(5) 0.0577(15) Uani 1 1 d .
H3A H 0.7334 0.3878 0.3545 0.069 Uiso 1 1 calc R
C4 C 0.7423(4) 0.34490(18) 0.2092(7) 0.0699(18) Uani 1 1 d .
H4A H 0.7845 0.3256 0.2395 0.084 Uiso 1 1 calc R
C5 C 0.7110(4) 0.3466(2) 0.0883(6) 0.0722(19) Uani 1 1 d .
H5A H 0.7281 0.3291 0.0190 0.087 Uiso 1 1 calc R
C6 C 0.5787(4) 0.29488(17) 0.4408(5) 0.0599(16) Uani 1 1 d .
H6A H 0.5892 0.3065 0.5232 0.072 Uiso 1 1 calc R
C7 C 0.6364(4) 0.27603(17) 0.3685(6) 0.0612(16) Uani 1 1 d .
H7A H 0.6953 0.2723 0.3904 0.073 Uiso 1 1 calc R
C8 C 0.5965(5) 0.25718(18) 0.2708(6) 0.075(2) Uani 1 1 d .
H8A H 0.6218 0.2377 0.2130 0.090 Uiso 1 1 calc R
C9 C 0.5114(5) 0.2642(2) 0.2855(7) 0.082(2) Uani 1 1 d .
H9A H 0.4666 0.2505 0.2396 0.099 Uiso 1 1 calc R
C10 C 0.5017(4) 0.28705(19) 0.3916(7) 0.0705(19) Uani 1 1 d .
H10A H 0.4483 0.2927 0.4328 0.085 Uiso 1 1 calc R
C11 C 0.5057(3) 0.41028(14) 0.4682(4) 0.0375(11) Uani 1 1 d .
H11A H 0.4833 0.4372 0.4469 0.045 Uiso 1 1 calc R
C12 C 0.5946(3) 0.41571(16) 0.5150(4) 0.0467(13) Uani 1 1 d .
H12A H 0.6272 0.4296 0.4519 0.056 Uiso 1 1 calc R
H12B H 0.6194 0.3891 0.5284 0.056 Uiso 1 1 calc R
C13 C 0.5984(3) 0.44004(17) 0.6357(5) 0.0575(15) Uani 1 1 d .
H13A H 0.6559 0.4416 0.6641 0.069 Uiso 1 1 calc R
H13B H 0.5788 0.4676 0.6208 0.069 Uiso 1 1 calc R
C14 C 0.5453(4) 0.42024(19) 0.7345(5) 0.0598(15) Uani 1 1 d .
H14A H 0.5678 0.3936 0.7542 0.072 Uiso 1 1 calc R
H14B H 0.5469 0.4366 0.8096 0.072 Uiso 1 1 calc R
C15 C 0.4564(3) 0.41582(18) 0.6923(5) 0.0590(15) Uani 1 1 d .
H15A H 0.4320 0.4426 0.6808 0.071 Uiso 1 1 calc R
H15B H 0.4245 0.4017 0.7556 0.071 Uiso 1 1 calc R
C16 C 0.4517(3) 0.39212(17) 0.5705(5) 0.0491(13) Uani 1 1 d .
H16A H 0.4693 0.3643 0.5855 0.059 Uiso 1 1 calc R
H16B H 0.3941 0.3914 0.5426 0.059 Uiso 1 1 calc R
C17 C 0.4423(3) 0.38842(13) 0.2758(4) 0.0363(11) Uani 1 1 d .
C18 C 0.3450(3) 0.43674(13) 0.1739(4) 0.0374(11) Uani 1 1 d .
H18A H 0.3296 0.4159 0.1128 0.045 Uiso 1 1 calc R
C19 C 0.2674(3) 0.46033(15) 0.2078(5) 0.0511(13) Uani 1 1 d .
H19A H 0.2809 0.4801 0.2719 0.061 Uiso 1 1 calc R
H19B H 0.2259 0.4418 0.2412 0.061 Uiso 1 1 calc R
C20 C 0.2314(3) 0.48222(16) 0.0965(5) 0.0584(15) Uani 1 1 d .
H20A H 0.2130 0.4624 0.0356 0.070 Uiso 1 1 calc R
H20B H 0.1831 0.4980 0.1222 0.070 Uiso 1 1 calc R
C21 C 0.2948(3) 0.51018(17) 0.0381(5) 0.0616(16) Uani 1 1 d .
H21A H 0.2710 0.5224 -0.0359 0.074 Uiso 1 1 calc R
H21B H 0.3083 0.5319 0.0959 0.074 Uiso 1 1 calc R
C22 C 0.3732(4) 0.48771(19) 0.0041(5) 0.0686(17) Uani 1 1 d .
H22A H 0.4142 0.5070 -0.0271 0.082 Uiso 1 1 calc R
H22B H 0.3610 0.4685 -0.0619 0.082 Uiso 1 1 calc R
C23 C 0.4098(3) 0.46492(17) 0.1146(5) 0.0547(14) Uani 1 1 d .
H23A H 0.4293 0.4844 0.1760 0.066 Uiso 1 1 calc R
H23B H 0.4574 0.4489 0.0874 0.066 Uiso 1 1 calc R
C24 C 0.3817(3) 0.34489(13) 0.1159(4) 0.0397(11) Uani 1 1 d .
C25 C 0.3013(3) 0.34088(15) 0.1658(6) 0.0546(14) Uani 1 1 d .
H25A H 0.2895 0.3516 0.2438 0.065 Uiso 1 1 calc R
C26 C 0.2402(4) 0.32128(19) 0.1003(7) 0.0716(18) Uani 1 1 d .
H26A H 0.1871 0.3188 0.1346 0.086 Uiso 1 1 calc R
C27 C 0.2557(4) 0.3052(2) -0.0148(7) 0.082(2) Uani 1 1 d .
H27A H 0.2134 0.2923 -0.0589 0.098 Uiso 1 1 calc R
C28 C 0.3333(4) 0.30838(17) -0.0640(6) 0.0680(18) Uani 1 1 d .
H28A H 0.3440 0.2970 -0.1416 0.082 Uiso 1 1 calc R
C29 C 0.3972(3) 0.32813(14) -0.0014(5) 0.0465(13) Uani 1 1 d .
C30 C 0.4826(3) 0.33097(15) -0.0541(4) 0.0522(14) Uani 1 1 d .
H30A H 0.5002 0.3592 -0.0560 0.063 Uiso 1 1 calc R
H30B H 0.4826 0.3207 -0.1387 0.063 Uiso 1 1 calc R

loop_
_atom_site_aniso_label
_atom_site_aniso_U_11
_atom_site_aniso_U_22
_atom_site_aniso_U_33
_atom_site_aniso_U_23
_atom_site_aniso_U_13
_atom_site_aniso_U_12
Yb1 0.03539(11) 0.02984(11) 0.03510(12) 0.00440(8) 0.00149(9) 0.00413(9)
N1 0.034(2) 0.036(2) 0.034(2) -0.0010(17) -0.0046(17) 0.0034(17)
N2 0.043(2) 0.051(3) 0.032(2) -0.0012(18) 0.0008(18) 0.0170(19)
N3 0.039(2) 0.038(2) 0.036(2) -0.0034(18) -0.0056(17) 0.0051(17)
N4 0.062(3) 0.043(3) 0.051(3) -0.009(2) -0.005(2) 0.011(2)
C1 0.063(4) 0.075(5) 0.048(4) 0.026(3) 0.005(3) -0.022(3)
C2 0.057(4) 0.046(3) 0.062(4) 0.009(3) 0.007(3) -0.014(3)
C3 0.038(3) 0.079(4) 0.057(3) 0.007(3) 0.003(3) -0.015(3)
C4 0.042(3) 0.068(4) 0.100(5) 0.020(4) 0.021(3) 0.005(3)
C5 0.071(4) 0.076(5) 0.070(5) -0.016(3) 0.039(4) -0.012(3)
C6 0.089(5) 0.049(4) 0.041(3) 0.018(2) 0.000(3) 0.003(3)
C7 0.058(4) 0.047(4) 0.078(4) 0.030(3) -0.007(3) 0.011(3)
C8 0.129(7) 0.033(3) 0.062(4) 0.010(3) 0.011(4) 0.019(3)
C9 0.103(6) 0.056(4) 0.088(5) 0.034(4) -0.044(4) -0.040(4)
C10 0.059(4) 0.056(4) 0.097(6) 0.042(4) 0.023(4) 0.005(3)
C11 0.040(3) 0.039(3) 0.033(3) -0.003(2) -0.004(2) 0.008(2)
C12 0.045(3) 0.052(3) 0.043(3) -0.002(2) -0.002(2) -0.006(2)
C13 0.059(4) 0.064(4) 0.050(3) -0.007(3) -0.009(3) -0.014(3)
C14 0.059(3) 0.079(4) 0.042(3) -0.006(3) -0.005(3) -0.002(3)
C15 0.058(3) 0.077(4) 0.042(3) -0.007(3) 0.006(3) 0.002(3)
C16 0.036(3) 0.061(4) 0.050(3) -0.005(3) 0.001(2) 0.000(2)
C17 0.040(3) 0.033(3) 0.037(3) 0.001(2) 0.001(2) 0.0023(19)
C18 0.040(3) 0.034(3) 0.038(3) 0.001(2) -0.005(2) 0.006(2)
C19 0.040(3) 0.054(3) 0.059(3) 0.011(3) 0.003(3) 0.011(2)
C20 0.043(3) 0.055(4) 0.077(4) 0.015(3) -0.007(3) 0.011(3)
C21 0.065(4) 0.048(3) 0.072(4) 0.017(3) -0.021(3) -0.001(3)
C22 0.054(4) 0.084(5) 0.067(4) 0.030(3) -0.003(3) -0.009(3)
C23 0.036(3) 0.065(4) 0.063(4) 0.011(3) -0.001(2) 0.002(3)
C24 0.044(3) 0.033(3) 0.042(3) 0.004(2) -0.010(2) 0.004(2)
C25 0.057(3) 0.047(3) 0.059(4) 0.002(3) -0.009(3) 0.002(3)
C26 0.058(4) 0.065(4) 0.092(5) 0.006(4) -0.015(4) -0.010(3)
C27 0.068(5) 0.069(4) 0.108(6) -0.012(4) -0.040(4) -0.007(4)
C28 0.085(5) 0.054(4) 0.065(4) -0.017(3) -0.027(4) 0.008(3)
C29 0.058(3) 0.036(3) 0.045(3) 0.000(2) -0.018(2) 0.005(2)
C30 0.077(4) 0.046(3) 0.033(3) -0.008(2) -0.006(3) 0.008(3)

loop_
_atom_type_symbol
_atom_type_description
_atom_type_scat_dispersion_real
_atom_type_scat_dispersion_imag
_atom_type_scat_source
C C 0.0033 0.0016 'International Tables Vol C Tables 4.2.6.8 and 6.1.1.4'
H H 0.0000 0.0000 'International Tables Vol C Tables 4.2.6.8 and 6.1.1.4'
N N 0.0061 0.0033 'International Tables Vol C Tables 4.2.6.8 and 6.1.1.4'
Yb Yb -0.3850 5.5486 'International Tables Vol C Tables 4.2.6.8 and 6.1.1.4'

loop_
_geom_angle_atom_site_label_1
_geom_angle_atom_site_label_2
_geom_angle_atom_site_label_3
_geom_angle
N3 Yb1 N1 56.69(13)
N3 Yb1 N4 74.09(13)
N1 Yb1 N4 130.72(13)
N3 Yb1 C6 115.10(18)
N1 Yb1 C6 82.04(16)
N4 Yb1 C6 125.08(17)
N3 Yb1 C2 97.44(16)
N1 Yb1 C2 79.26(16)
N4 Yb1 C2 107.09(17)
C6 Yb1 C2 123.49(19)
N3 Yb1 C8 121.7(2)
N1 Yb1 C8 128.08(16)
N4 Yb1 C8 78.27(18)
C6 Yb1 C8 49.92(18)
C2 Yb1 C8 139.9(2)
N3 Yb1 C7 138.52(16)
N1 Yb1 C7 110.78(18)
N4 Yb1 C7 107.27(18)
C6 Yb1 C7 29.79(17)
C2 Yb1 C7 120.20(19)
C8 Yb1 C7 30.21(17)
N3 Yb1 C3 125.04(16)
N1 Yb1 C3 87.49(15)
N4 Yb1 C3 122.85(16)
C6 Yb1 C3 96.63(19)
C2 Yb1 C3 30.27(16)
C8 Yb1 C3 113.2(2)
C7 Yb1 C3 90.00(19)
N3 Yb1 C9 92.83(19)
N1 Yb1 C9 105.8(2)
N4 Yb1 C9 76.68(19)
C6 Yb1 C9 49.92(19)
C2 Yb1 C9 169.7(2)
C8 Yb1 C9 30.5(2)
C7 Yb1 C9 49.75(19)
C3 Yb1 C9 139.75(19)
N3 Yb1 C1 95.50(17)
N1 Yb1 C1 103.09(17)
N4 Yb1 C1 77.73(17)
C6 Yb1 C1 145.1(2)
C2 Yb1 C1 30.03(17)
C8 Yb1 C1 127.1(2)
C7 Yb1 C1 125.71(19)
C3 Yb1 C1 49.90(18)
C9 Yb1 C1 149.7(2)
N3 Yb1 C10 89.76(17)
N1 Yb1 C10 79.14(18)
N4 Yb1 C10 104.6(2)
C6 Yb1 C10 29.96(17)
C2 Yb1 C10 148.3(2)
C8 Yb1 C10 49.7(2)
C7 Yb1 C10 49.14(18)
C3 Yb1 C10 125.9(2)
C9 Yb1 C10 30.10(19)
C1 Yb1 C10 174.69(19)
N3 Yb1 C5 121.44(19)
N1 Yb1 C5 129.26(16)
N4 Yb1 C5 73.44(18)
C6 Yb1 C5 123.5(2)
C2 Yb1 C5 50.00(18)
C8 Yb1 C5 97.2(2)
C7 Yb1 C5 97.4(2)
C3 Yb1 C5 50.12(18)
C9 Yb1 C5 124.4(3)
C1 Yb1 C5 30.45(17)
C10 Yb1 C5 145.2(2)
C17 N1 C11 120.7(4)
C17 N1 Yb1 92.9(3)
C11 N1 Yb1 146.1(3)
C17 N2 C18 122.1(4)
C17 N3 C24 123.9(4)
C17 N3 Yb1 96.8(3)
C24 N3 Yb1 130.1(3)
C30 N4 Yb1 115.7(3)
C2 C1 C5 108.2(5)
C2 C1 Yb1 74.5(3)
C5 C1 Yb1 75.2(3)
C1 C2 C3 108.7(6)
C1 C2 Yb1 75.4(3)
C3 C2 Yb1 75.1(3)
C2 C3 C4 107.9(6)
C2 C3 Yb1 74.6(3)
C4 C3 Yb1 76.2(3)
C3 C4 C5 108.0(6)
C3 C4 Yb1 73.7(3)
C5 C4 Yb1 74.2(3)
C1 C5 C4 107.1(6)
C1 C5 Yb1 74.3(3)
C4 C5 Yb1 75.5(3)
C7 C6 C10 107.9(6)
C7 C6 Yb1 75.5(3)
C10 C6 Yb1 75.7(3)
C6 C7 C8 109.0(6)
C6 C7 Yb1 74.7(3)
C8 C7 Yb1 74.8(3)
C7 C8 C9 107.1(6)
C7 C8 Yb1 75.0(3)
C9 C8 Yb1 74.9(3)
C10 C9 C8 107.2(6)
C10 C9 Yb1 75.2(3)
C8 C9 Yb1 74.6(3)
C6 C10 C9 108.7(6)
C6 C10 Yb1 74.3(3)
C9 C10 Yb1 74.7(3)
N1 C11 C12 111.3(4)
N1 C11 C16 110.6(4)
C12 C11 C16 109.8(4)
C11 C12 C13 112.4(4)
C14 C13 C12 110.6(4)
C15 C14 C13 111.3(5)
C14 C15 C16 110.9(5)
C11 C16 C15 113.2(4)
N1 C17 N3 113.4(4)
N1 C17 N2 125.0(4)
N3 C17 N2 121.6(4)
N1 C17 Yb1 59.1(2)
N3 C17 Yb1 54.4(2)
N2 C17 Yb1 172.8(3)
N2 C18 C19 110.2(4)
N2 C18 C23 111.4(4)
C19 C18 C23 110.4(4)
C18 C19 C20 111.5(4)
C21 C20 C19 111.3(4)
C22 C21 C20 111.5(5)
C21 C22 C23 111.9(5)
C22 C23 C18 111.2(4)
C29 C24 C25 118.1(5)
C29 C24 N3 116.8(5)
C25 C24 N3 125.0(5)
C26 C25 C24 120.4(6)
C25 C26 C27 121.1(6)
C28 C27 C26 119.4(6)
C27 C28 C29 121.6(6)
C28 C29 C24 119.5(5)
C28 C29 C30 121.6(5)
C24 C29 C30 118.9(4)
C29 C30 N4 110.1(4)

loop_
_geom_bond_atom_site_label_1
_geom_bond_atom_site_label_2
_geom_bond_distance
Yb1 N3 2.291(4)
Yb1 N1 2.405(4)
Yb1 N4 2.492(4)
Yb1 C6 2.633(5)
Yb1 C2 2.638(5)
Yb1 C8 2.641(6)
Yb1 C7 2.643(5)
Yb1 C3 2.644(5)
Yb1 C9 2.645(5)
Yb1 C1 2.649(5)
Yb1 C10 2.651(5)
Yb1 C5 2.661(5)
N1 C17 1.313(5)
N1 C11 1.464(5)
N2 C17 1.369(5)
N2 C18 1.461(5)
N3 C17 1.358(6)
N3 C24 1.402(6)
N4 C30 1.492(6)
C1 C2 1.370(8)
C1 C5 1.394(8)
C2 C3 1.379(7)
C3 C4 1.383(8)
C4 C5 1.395(9)
C6 C7 1.356(8)
C6 C10 1.366(8)
C7 C8 1.377(8)
C8 C9 1.389(9)
C9 C10 1.375(9)
C11 C12 1.520(6)
C11 C16 1.521(6)
C12 C13 1.525(7)
C13 C14 1.509(7)
C14 C15 1.500(7)
C15 C16 1.524(7)
C18 C19 1.509(6)
C18 C23 1.529(6)
C19 C20 1.510(6)
C20 C21 1.505(7)
C21 C22 1.501(7)
C22 C23 1.522(7)
C24 C29 1.398(7)
C24 C25 1.400(7)
C25 C26 1.367(7)
C26 C27 1.368(9)
C27 C28 1.355(8)
C28 C29 1.384(7)
C29 C30 1.483(7)
